data_7034396
loop_
_publ_author_name
'Lin, Zuohong'
'Li, Chao'
'Kang, Lei'
'Lin, Zheshuai'
'Yao, Jiyong'
'Wu, Yicheng'

_publ_section_title
;
 SnGa2GeS6: synthesis, structure, linear and nonlinear optical properties.
;
_journal_issue 16
_journal_name_full 'Dalton transactions (Cambridge, England : 2003)'
_journal_page_first 7404
_journal_page_last 7410
_journal_paper_doi 10.1039/c5dt00186b
_journal_volume 44
_journal_year 2015
_chemical_formula_sum 'Ga2 Ge S6 Sn'
_chemical_formula_weight 523.08
_chemical_name_systematic
; 
 ? 
;
_space_group_IT_number 43
_symmetry_cell_setting orthorhombic
_symmetry_space_group_name_Hall 'F 2 -2d'
_symmetry_space_group_name_H-M 'F d d 2'
_atom_sites_solution_hydrogens none
_atom_sites_solution_primary direct
_atom_sites_solution_secondary difmap
_audit_creation_method SHELXL-97
_audit_update_record
;
2015-01-04 deposited with the CCDC.
2015-03-12 downloaded from the CCDC.
;
_cell_angle_alpha 90.00
_cell_angle_beta 90.00
_cell_angle_gamma 90.00
_cell_formula_units_Z 16
_cell_length_a 45.366(9)
_cell_length_b 7.2288(14)
_cell_length_c 11.607(2)
_cell_measurement_reflns_used 4556
_cell_measurement_temperature 298(2)
_cell_measurement_theta_max 31.4867
_cell_measurement_theta_min 3.2123
_cell_volume 3806.4(12)
_computing_cell_refinement 'CrystalClear (Rigaku Inc., 2008)'
_computing_data_collection 'CrystalClear (Rigaku Inc., 2008)'
_computing_data_reduction 'CrystalClear (Rigaku Inc., 2008)'
_computing_molecular_graphics 'SHELXL-97 (Sheldrick, 1997)'
_computing_publication_material Diamond
_computing_structure_refinement 'SHELXL-97 (Sheldrick, 1997)'
_computing_structure_solution 'SHELXS-97 (Sheldrick, 1990)'
_diffrn_ambient_temperature 298(2)
_diffrn_detector_area_resol_mean 28.5714
_diffrn_measured_fraction_theta_full 0.994
_diffrn_measured_fraction_theta_max 0.994
_diffrn_measurement_device_type numerical
_diffrn_measurement_method dtprofit.ref
_diffrn_radiation_monochromator graphite
_diffrn_radiation_source 'fine-focus sealed tube'
_diffrn_radiation_type MoK\a
_diffrn_radiation_wavelength 0.71073
_diffrn_reflns_av_R_equivalents 0.0379
_diffrn_reflns_av_sigmaI/netI 0.0505
_diffrn_reflns_limit_h_max 66
_diffrn_reflns_limit_h_min -61
_diffrn_reflns_limit_k_max 10
_diffrn_reflns_limit_k_min -10
_diffrn_reflns_limit_l_max 16
_diffrn_reflns_limit_l_min -15
_diffrn_reflns_number 8841
_diffrn_reflns_theta_full 31.42
_diffrn_reflns_theta_max 31.42
_diffrn_reflns_theta_min 3.35
_exptl_absorpt_coefficient_mu 12.561
_exptl_absorpt_correction_T_max 0.390
_exptl_absorpt_correction_T_min 0.248
_exptl_absorpt_correction_type multi-scan
_exptl_absorpt_process_details 'face indexed'
_exptl_crystal_colour Yellow
_exptl_crystal_density_diffrn 3.651
_exptl_crystal_density_method 'not measured'
_exptl_crystal_description Prism
_exptl_crystal_F_000 3840
_exptl_crystal_size_max 0.1450
_exptl_crystal_size_mid 0.0950
_exptl_crystal_size_min 0.0750
_refine_diff_density_max 2.402
_refine_diff_density_min -2.532
_refine_diff_density_rms 0.278
_refine_ls_abs_structure_details 'Flack H D (1983), Acta Cryst. A39, 876-881'
_refine_ls_abs_structure_Flack 0.027(17)
_refine_ls_extinction_method none
_refine_ls_goodness_of_fit_ref 1.133
_refine_ls_hydrogen_treatment none
_refine_ls_matrix_type full
_refine_ls_number_parameters 92
_refine_ls_number_reflns 2972
_refine_ls_number_restraints 1
_refine_ls_restrained_S_all 1.133
_refine_ls_R_factor_all 0.0480
_refine_ls_R_factor_gt 0.0416
_refine_ls_shift/su_max 0.000
_refine_ls_shift/su_mean 0.000
_refine_ls_structure_factor_coef Fsqd
_refine_ls_weighting_details 'calc w=1/[\s^2^(Fo^2^)+(0.0500P)^2^+0.0000P] where P=(Fo^2^+2Fc^2^)/3'
_refine_ls_weighting_scheme calc
_refine_ls_wR_factor_gt 0.1014
_refine_ls_wR_factor_ref 0.1044
_reflns_number_gt 2652
_reflns_number_total 2972
_reflns_threshold_expression >2sigma(I)
_cod_data_source_file c5dt00186b1.cif
_cod_data_source_block fdd2
_cod_depositor_comments
;
The following automatic conversions were performed:

'_exptl_absorpt_correction_type' value 'Multi-scan' changed to
'multi-scan' according to
/usr/data/users/saulius/crontab/automatic-downloads/rss-feeds/RSC/lib/dictionaries/cif_core.dic
dictionary named 'cif_core.dic' version 2.4.2 from 2011-04-26.

Automatic conversion script
Id: cif_fix_values 3105 2015-03-04 15:46:00Z robertas 

 Adding full bibliography for 7034396.cif.
;
_cod_original_cell_volume 3806.4(13)
_cod_original_sg_symbol_H-M Fdd2
_cod_database_code 7034396

loop_
_symmetry_equiv_pos_as_xyz
'x, y, z'
'-x, -y, z'
'x+1/4, -y+1/4, z+1/4'
'-x+1/4, y+1/4, z+1/4'
'x, y+1/2, z+1/2'
'-x, -y+1/2, z+1/2'
'x+1/4, -y+3/4, z+3/4'
'-x+1/4, y+3/4, z+3/4'
'x+1/2, y, z+1/2'
'-x+1/2, -y, z+1/2'
'x+3/4, -y+1/4, z+3/4'
'-x+3/4, y+1/4, z+3/4'
'x+1/2, y+1/2, z'
'-x+1/2, -y+1/2, z'
'x+3/4, -y+3/4, z+1/4'
'-x+3/4, y+3/4, z+1/4'

loop_
_atom_site_label
_atom_site_type_symbol
_atom_site_fract_x
_atom_site_fract_y
_atom_site_fract_z
_atom_site_U_iso_or_equiv
_atom_site_adp_type
_atom_site_occupancy
_atom_site_symmetry_multiplicity
_atom_site_calc_flag
_atom_site_refinement_flags
Sn1 Sn 0.185063(14) -0.01611(9) 1.00650(6) 0.02399(16) Uani 1 1 d .
Ga1 Ga 0.184407(18) -0.49070(11) 0.90995(6) 0.00810(17) Uani 1 1 d .
Ga2 Ga 0.116140(17) -0.71606(10) 0.88639(7) 0.00731(15) Uani 1 1 d .
Ge1 Ge 0.2500 0.2500 0.97537(10) 0.0112(2) Uani 1 2 d S
Ge2 Ge 0.2500 -0.2500 0.96209(11) 0.0119(2) Uani 1 2 d S
S1 S 0.20925(4) -0.2388(2) 0.84452(17) 0.0114(3) Uani 1 1 d .
S2 S 0.14198(4) -0.4861(3) 0.81109(16) 0.0124(4) Uani 1 1 d .
S3 S 0.13070(5) -0.9982(2) 0.82749(16) 0.0117(3) Uani 1 1 d .
S4 S 0.24343(4) -0.0073(2) 1.08708(17) 0.0111(3) Uani 1 1 d .
S5 S 0.18182(4) -0.4343(3) 1.10053(16) 0.0147(4) Uani 1 1 d .
S6 S 0.20900(4) 0.2502(2) 0.86104(16) 0.0116(3) Uani 1 1 d .

loop_
_atom_site_aniso_label
_atom_site_aniso_U_11
_atom_site_aniso_U_22
_atom_site_aniso_U_33
_atom_site_aniso_U_23
_atom_site_aniso_U_13
_atom_site_aniso_U_12
Sn1 0.0193(3) 0.0249(3) 0.0278(3) -0.0058(3) 0.0030(3) 0.0014(2)
Ga1 0.0061(4) 0.0096(4) 0.0087(4) -0.0004(3) 0.0001(3) -0.0010(3)
Ga2 0.0057(3) 0.0103(3) 0.0060(3) -0.0016(3) -0.0005(3) -0.0014(3)
Ge1 0.0089(4) 0.0089(5) 0.0158(6) 0.000 0.000 0.0007(4)
Ge2 0.0104(5) 0.0087(5) 0.0167(6) 0.000 0.000 -0.0018(4)
S1 0.0092(8) 0.0113(8) 0.0136(8) 0.0020(7) 0.0002(6) -0.0015(6)
S2 0.0122(8) 0.0122(9) 0.0130(8) 0.0029(6) -0.0034(7) -0.0013(7)
S3 0.0173(9) 0.0098(9) 0.0080(7) 0.0000(6) 0.0022(6) 0.0012(7)
S4 0.0117(8) 0.0092(8) 0.0125(8) 0.0001(6) -0.0012(7) -0.0003(6)
S5 0.0080(7) 0.0265(10) 0.0098(8) -0.0027(7) -0.0009(6) -0.0010(7)
S6 0.0100(8) 0.0100(8) 0.0149(8) -0.0013(6) -0.0026(6) 0.0013(6)

loop_
_atom_type_symbol
_atom_type_description
_atom_type_scat_dispersion_real
_atom_type_scat_dispersion_imag
_atom_type_scat_source
S S 0.1246 0.1234 'International Tables Vol C Tables 4.2.6.8 and 6.1.1.4'
Ga Ga 0.2307 1.6083 'International Tables Vol C Tables 4.2.6.8 and 6.1.1.4'
Ge Ge 0.1547 1.8001 'International Tables Vol C Tables 4.2.6.8 and 6.1.1.4'
Sn Sn -0.6537 1.4246 'International Tables Vol C Tables 4.2.6.8 and 6.1.1.4'

loop_
_geom_angle_atom_site_label_1
_geom_angle_atom_site_label_2
_geom_angle_atom_site_label_3
_geom_angle
_geom_angle_site_symmetry_1
_geom_angle_site_symmetry_3
S1 Sn1 S6 80.31(6) . .
S1 Sn1 S4 82.10(6) . .
S6 Sn1 S4 79.54(6) . .
S2 Ga1 S5 117.09(8) . .
S2 Ga1 S6 107.99(8) . 1_545
S5 Ga1 S6 115.07(8) . 1_545
S2 Ga1 S1 104.06(7) . .
S5 Ga1 S1 102.07(8) . .
S6 Ga1 S1 109.66(8) 1_545 .
S2 Ga2 S5 111.48(8) . 8_544
S2 Ga2 S3 115.84(8) . 4
S5 Ga2 S3 105.00(8) 8_544 4
S2 Ga2 S3 113.91(8) . .
S5 Ga2 S3 108.87(8) 8_544 .
S3 Ga2 S3 100.87(7) 4 .
S6 Ge1 S6 108.99(11) 14 .
S6 Ge1 S4 102.93(7) 14 14
S6 Ge1 S4 115.77(6) . 14
S6 Ge1 S4 115.77(6) 14 .
S6 Ge1 S4 102.93(7) . .
S4 Ge1 S4 110.93(11) 14 .
S4 Ge2 S4 101.62(10) . 14_545
S4 Ge2 S1 120.43(6) . 14_545
S4 Ge2 S1 104.10(7) 14_545 14_545
S4 Ge2 S1 104.10(7) . .
S4 Ge2 S1 120.43(6) 14_545 .
S1 Ge2 S1 107.18(11) 14_545 .
Ga1 S1 Ge2 99.91(8) . .
Ga1 S1 Sn1 92.48(7) . .
Ge2 S1 Sn1 86.26(7) . .
Ga2 S2 Ga1 103.97(8) . .
Ga2 S3 Ga2 103.07(8) 8_544 .
Ge1 S4 Ge2 104.26(9) . .
Ge1 S4 Sn1 87.28(6) . .
Ge2 S4 Sn1 83.96(6) . .
Ga2 S5 Ga1 102.46(8) 4 .
Ga1 S6 Ge1 104.92(7) 1_565 .
Ga1 S6 Sn1 103.25(8) 1_565 .
Ge1 S6 Sn1 87.98(6) . .

loop_
_geom_bond_atom_site_label_1
_geom_bond_atom_site_label_2
_geom_bond_distance
_geom_bond_site_symmetry_2
Sn1 S1 2.707(2) .
Sn1 S6 2.782(2) .
Sn1 S4 2.809(2) .
Ga1 S2 2.241(2) .
Ga1 S5 2.252(2) .
Ga1 S6 2.2525(19) 1_545
Ga1 S1 2.273(2) .
Ga2 S2 2.214(2) .
Ga2 S5 2.227(2) 8_544
Ga2 S3 2.235(2) 4
Ga2 S3 2.250(2) .
Ge1 S6 2.285(2) 14
Ge1 S6 2.285(2) .
Ge1 S4 2.287(2) 14
Ge1 S4 2.287(2) .
Ge2 S4 2.296(2) .
Ge2 S4 2.296(2) 14_545
Ge2 S1 2.299(2) 14_545
Ge2 S1 2.299(2) .
S3 Ga2 2.235(2) 8_544
S5 Ga2 2.227(2) 4
S6 Ga1 2.2525(19) 1_565
